data_4123461
loop_
_publ_author_name
'Biswas, Achintesh N.'
'Puri, Mayank'
'Meier, Katlyn K.'
'Oloo, Williamson N.'
'Rohde, Gregory T.'
'Bominaar, Emile L.'
'M\"unck, Eckard'
'Que, Jr, Lawrence'

_publ_section_title
;
 Modeling TauD-J: A High-Spin Nonheme Oxoiron(IV) Complex with High
 Reactivity toward C-H Bonds.
;
_journal_issue 7
_journal_name_full 'Journal of the American Chemical Society'
_journal_page_first 2428
_journal_page_last 2431
_journal_paper_doi 10.1021/ja511757j
_journal_volume 137
_journal_year 2015
_chemical_formula_moiety 'C32 H24 F6 Fe N4 O6 S2'
_chemical_formula_sum 'C32 H24 F6 Fe N4 O6 S2'
_chemical_formula_weight 794.52
_chemical_name_systematic
; 
 ? 
;
_space_group_IT_number 14
_symmetry_cell_setting monoclinic
_symmetry_space_group_name_Hall '-P 2ybc'
_symmetry_space_group_name_H-M 'P 1 21/c 1'
_atom_sites_solution_hydrogens geom
_atom_sites_solution_primary direct
_atom_sites_solution_secondary difmap
_audit_creation_method SHELXL-97
_cell_angle_alpha 90.00
_cell_angle_beta 103.6530(10)
_cell_angle_gamma 90.00
_cell_formula_units_Z 4
_cell_length_a 11.0386(9)
_cell_length_b 14.1263(11)
_cell_length_c 21.5894(17)
_cell_measurement_reflns_used 6852
_cell_measurement_temperature 173(2)
_cell_measurement_theta_max 25.50
_cell_measurement_theta_min 2.37
_cell_volume 3271.4(5)
_computing_cell_refinement 'Bruker SAINT'
_computing_data_collection 'Bruker APEX2'
_computing_data_reduction 'Bruker SAINT'
_computing_molecular_graphics 'Bruker SHELXTL'
_computing_publication_material 'Bruker SHELXTL'
_computing_structure_refinement 'SHELXL-97 (Sheldrick, 2008)'
_computing_structure_solution 'SHELXS-97 (Sheldrick, 2008)'
_diffrn_ambient_temperature 173(2)
_diffrn_measured_fraction_theta_full 0.998
_diffrn_measured_fraction_theta_max 0.998
_diffrn_measurement_device_type 'Bruker APEX-II CCD'
_diffrn_measurement_method '\f and \w scans'
_diffrn_radiation_monochromator graphite
_diffrn_radiation_source 'normal-focus sealed tube'
_diffrn_radiation_type MoK\a
_diffrn_radiation_wavelength 0.71073
_diffrn_reflns_av_R_equivalents 0.0490
_diffrn_reflns_av_sigmaI/netI 0.0392
_diffrn_reflns_limit_h_max 14
_diffrn_reflns_limit_h_min -14
_diffrn_reflns_limit_k_max 18
_diffrn_reflns_limit_k_min -18
_diffrn_reflns_limit_l_max 28
_diffrn_reflns_limit_l_min -28
_diffrn_reflns_number 37911
_diffrn_reflns_theta_full 27.50
_diffrn_reflns_theta_max 27.50
_diffrn_reflns_theta_min 1.74
_exptl_absorpt_coefficient_mu 0.675
_exptl_absorpt_correction_T_max 0.8768
_exptl_absorpt_correction_T_min 0.8232
_exptl_absorpt_correction_type multi-scan
_exptl_absorpt_process_details 'SADABS, R. Blessing, 1995'
_exptl_crystal_colour yellow
_exptl_crystal_density_diffrn 1.613
_exptl_crystal_density_method 'not measured'
_exptl_crystal_description block
_exptl_crystal_F_000 1616
_exptl_crystal_size_max 0.30
_exptl_crystal_size_mid 0.20
_exptl_crystal_size_min 0.20
_refine_diff_density_max 0.380
_refine_diff_density_min -0.564
_refine_diff_density_rms 0.063
_refine_ls_extinction_method none
_refine_ls_goodness_of_fit_ref 1.031
_refine_ls_hydrogen_treatment constr
_refine_ls_matrix_type full
_refine_ls_number_parameters 460
_refine_ls_number_reflns 7510
_refine_ls_number_restraints 0
_refine_ls_restrained_S_all 1.031
_refine_ls_R_factor_all 0.0567
_refine_ls_R_factor_gt 0.0374
_refine_ls_shift/su_max 0.000
_refine_ls_shift/su_mean 0.000
_refine_ls_structure_factor_coef Fsqd
_refine_ls_weighting_details 'calc w=1/[\s^2^(Fo^2^)+(0.0301P)^2^+2.3246P] where P=(Fo^2^+2Fc^2^)/3'
_refine_ls_weighting_scheme calc
_refine_ls_wR_factor_gt 0.0794
_refine_ls_wR_factor_ref 0.0885
_reflns_number_gt 5643
_reflns_number_total 7510
_reflns_threshold_expression >2sigma(I)
_cod_data_source_file ja511757j_si_002.cif
_cod_data_source_block 13205_0m
_cod_depositor_comments
;
The following automatic conversions were performed:

'_symmetry_cell_setting' value 'Monoclinic' changed to 'monoclinic'
according to
/usr/data/users/saulius/crontab/automatic-downloads/rss-feeds/ACS/lib/dictionaries/cif_core.dic
dictionary named 'cif_core.dic' version 2.4.2 from 2011-04-26.

Automatic conversion script
Id: cif_fix_values 3008 2015-01-20 13:52:24Z robertas 

 Adding full bibliography for 4123461.cif.
;
_cod_original_cell_volume 3271.4(4)
_cod_original_sg_symbol_H-M P2(1)/c
_cod_database_code 4123461

loop_
_symmetry_equiv_pos_as_xyz
'x, y, z'
'-x, y+1/2, -z+1/2'
'-x, -y, -z'
'x, -y-1/2, z-1/2'

loop_
_atom_site_label
_atom_site_type_symbol
_atom_site_fract_x
_atom_site_fract_y
_atom_site_fract_z
_atom_site_U_iso_or_equiv
_atom_site_adp_type
_atom_site_occupancy
_atom_site_symmetry_multiplicity
_atom_site_calc_flag
_atom_site_refinement_flags
Fe1 Fe 0.11328(3) 0.29556(2) 0.166124(14) 0.01996(8) Uani 1 1 d .
N1 N -0.06876(16) 0.25792(12) 0.18591(8) 0.0226(4) Uani 1 1 d .
N2 N -0.00828(16) 0.36559(12) 0.08124(8) 0.0233(4) Uani 1 1 d .
N3 N 0.26726(16) 0.39255(12) 0.16325(8) 0.0216(4) Uani 1 1 d .
N4 N 0.06704(15) 0.42508(12) 0.20991(8) 0.0227(4) Uani 1 1 d .
O1 O 0.17671(13) 0.17380(10) 0.13339(7) 0.0240(3) Uani 1 1 d .
O5 O 0.27165(17) 0.13030(14) 0.34210(10) 0.0545(5) Uani 1 1 d .
O2 O 0.21885(19) 0.02695(13) 0.19167(10) 0.0533(5) Uani 1 1 d .
O3 O 0.39049(14) 0.12773(13) 0.17859(8) 0.0391(4) Uani 1 1 d .
O4 O 0.21873(15) 0.25115(11) 0.26108(7) 0.0327(4) Uani 1 1 d .
O6 O 0.20962(18) 0.28776(16) 0.36899(9) 0.0579(6) Uani 1 1 d .
S1 S 0.26514(5) 0.09673(4) 0.15570(3) 0.02685(13) Uani 1 1 d .
F1 F 0.33282(19) -0.03777(13) 0.08842(10) 0.0776(6) Uani 1 1 d .
F2 F 0.30216(16) 0.09537(12) 0.04020(7) 0.0546(4) Uani 1 1 d .
F3 F 0.14670(16) 0.01262(13) 0.05175(9) 0.0655(5) Uani 1 1 d .
S2 S 0.26281(6) 0.22900(5) 0.32814(3) 0.03480(15) Uani 1 1 d .
F4 F 0.48630(15) 0.23184(12) 0.30498(8) 0.0552(4) Uani 1 1 d .
F5 F 0.48649(16) 0.24435(18) 0.40257(8) 0.0860(7) Uani 1 1 d .
F6 F 0.43229(16) 0.36213(12) 0.33960(10) 0.0683(5) Uani 1 1 d .
C1 C -0.0171(2) 0.39789(16) 0.25122(11) 0.0286(5) Uani 1 1 d .
H1A H -0.0612 0.4547 0.2615 0.034 Uiso 1 1 calc R
H1B H 0.0324 0.3710 0.2917 0.034 Uiso 1 1 calc R
C2 C -0.11123(19) 0.32554(15) 0.21779(10) 0.0236(4) Uani 1 1 d .
C3 C -0.2361(2) 0.33076(16) 0.22260(11) 0.0272(5) Uani 1 1 d .
H3A H -0.2620 0.3793 0.2471 0.033 Uiso 1 1 calc R
C4 C -0.3196(2) 0.26501(16) 0.19159(11) 0.0288(5) Uani 1 1 d .
H4A H -0.4045 0.2683 0.1936 0.035 Uiso 1 1 calc R
C5 C -0.27921(19) 0.19230(15) 0.15656(10) 0.0248(5) Uani 1 1 d .
C6 C -0.3602(2) 0.12264(17) 0.12242(11) 0.0310(5) Uani 1 1 d .
H6A H -0.4468 0.1257 0.1209 0.037 Uiso 1 1 calc R
C7 C -0.3156(2) 0.05131(18) 0.09174(11) 0.0346(6) Uani 1 1 d .
H7A H -0.3710 0.0050 0.0689 0.041 Uiso 1 1 calc R
C8 C -0.1871(2) 0.04612(17) 0.09376(12) 0.0349(6) Uani 1 1 d .
H8A H -0.1560 -0.0050 0.0735 0.042 Uiso 1 1 calc R
C9 C -0.1070(2) 0.11399(16) 0.12467(11) 0.0301(5) Uani 1 1 d .
H9A H -0.0209 0.1102 0.1251 0.036 Uiso 1 1 calc R
C10 C -0.15092(19) 0.18924(15) 0.15582(10) 0.0232(4) Uani 1 1 d .
C11 C 0.0056(2) 0.49224(15) 0.15933(11) 0.0290(5) Uani 1 1 d .
H11A H 0.0683 0.5390 0.1529 0.035 Uiso 1 1 calc R
H11B H -0.0597 0.5271 0.1744 0.035 Uiso 1 1 calc R
C12 C -0.05270(19) 0.44738(15) 0.09625(10) 0.0238(4) Uani 1 1 d .
C13 C -0.1485(2) 0.49799(17) 0.05470(11) 0.0322(5) Uani 1 1 d .
H13A H -0.1772 0.5566 0.0674 0.039 Uiso 1 1 calc R
C14 C -0.1991(2) 0.46129(18) -0.00386(12) 0.0369(6) Uani 1 1 d .
H14A H -0.2655 0.4935 -0.0319 0.044 Uiso 1 1 calc R
C15 C -0.1537(2) 0.37599(17) -0.02322(11) 0.0306(5) Uani 1 1 d .
C16 C -0.2000(3) 0.3355(2) -0.08394(12) 0.0425(6) Uani 1 1 d .
H16A H -0.2665 0.3655 -0.1134 0.051 Uiso 1 1 calc R
C17 C -0.1508(3) 0.2543(2) -0.10085(12) 0.0469(7) Uani 1 1 d .
H17A H -0.1824 0.2280 -0.1420 0.056 Uiso 1 1 calc R
C18 C -0.0527(3) 0.20903(19) -0.05744(12) 0.0430(6) Uani 1 1 d .
H18A H -0.0170 0.1531 -0.0699 0.052 Uiso 1 1 calc R
C19 C -0.0084(2) 0.24465(17) 0.00236(11) 0.0327(5) Uani 1 1 d .
H19A H 0.0556 0.2119 0.0317 0.039 Uiso 1 1 calc R
C20 C -0.05665(19) 0.32946(16) 0.02101(10) 0.0249(5) Uani 1 1 d .
C21 C 0.18608(19) 0.46553(15) 0.24679(11) 0.0261(5) Uani 1 1 d .
H21A H 0.2130 0.4317 0.2879 0.031 Uiso 1 1 calc R
H21B H 0.1740 0.5331 0.2560 0.031 Uiso 1 1 calc R
C22 C 0.28578(19) 0.45664(15) 0.20935(10) 0.0232(4) Uani 1 1 d .
C23 C 0.3923(2) 0.51453(16) 0.22476(11) 0.0281(5) Uani 1 1 d .
H23A H 0.4029 0.5583 0.2590 0.034 Uiso 1 1 calc R
C24 C 0.4800(2) 0.50715(16) 0.19013(11) 0.0288(5) Uani 1 1 d .
H24A H 0.5540 0.5439 0.2012 0.035 Uiso 1 1 calc R
C25 C 0.46063(19) 0.44478(15) 0.13768(10) 0.0247(5) Uani 1 1 d .
C26 C 0.5416(2) 0.43925(17) 0.09584(11) 0.0318(5) Uani 1 1 d .
H26A H 0.6139 0.4780 0.1030 0.038 Uiso 1 1 calc R
C27 C 0.5167(2) 0.37870(18) 0.04531(12) 0.0381(6) Uani 1 1 d .
H27A H 0.5715 0.3757 0.0174 0.046 Uiso 1 1 calc R
C28 C 0.4105(2) 0.32077(17) 0.03420(12) 0.0356(6) Uani 1 1 d .
H28A H 0.3942 0.2785 -0.0010 0.043 Uiso 1 1 calc R
C29 C 0.3303(2) 0.32453(15) 0.07358(11) 0.0278(5) Uani 1 1 d .
H29A H 0.2587 0.2850 0.0655 0.033 Uiso 1 1 calc R
C30 C 0.35299(19) 0.38663(15) 0.12601(10) 0.0230(4) Uani 1 1 d .
C31 C 0.2622(2) 0.03830(18) 0.08003(14) 0.0407(6) Uani 1 1 d .
C32 C 0.4253(2) 0.2690(2) 0.34486(12) 0.0397(6) Uani 1 1 d .

loop_
_atom_site_aniso_label
_atom_site_aniso_U_11
_atom_site_aniso_U_22
_atom_site_aniso_U_33
_atom_site_aniso_U_23
_atom_site_aniso_U_13
_atom_site_aniso_U_12
Fe1 0.01710(15) 0.02003(15) 0.02256(16) -0.00065(12) 0.00429(11) 0.00170(12)
N1 0.0207(9) 0.0239(9) 0.0241(9) -0.0007(7) 0.0070(7) -0.0001(7)
N2 0.0195(9) 0.0241(9) 0.0256(9) 0.0008(8) 0.0038(7) 0.0001(7)
N3 0.0217(9) 0.0205(9) 0.0226(9) 0.0002(7) 0.0048(7) 0.0001(7)
N4 0.0195(9) 0.0232(9) 0.0256(9) -0.0031(7) 0.0061(7) 0.0002(7)
O1 0.0216(7) 0.0225(8) 0.0276(8) -0.0003(6) 0.0052(6) 0.0046(6)
O5 0.0408(11) 0.0567(13) 0.0689(14) 0.0342(11) 0.0188(10) 0.0082(9)
O2 0.0602(13) 0.0389(11) 0.0716(14) 0.0293(10) 0.0371(11) 0.0112(9)
O3 0.0203(8) 0.0583(12) 0.0375(10) 0.0008(8) 0.0046(7) 0.0077(8)
O4 0.0339(9) 0.0356(9) 0.0254(8) 0.0033(7) 0.0008(7) 0.0036(7)
O6 0.0460(12) 0.0943(17) 0.0370(11) -0.0045(11) 0.0173(9) 0.0179(11)
S1 0.0230(3) 0.0263(3) 0.0333(3) 0.0077(2) 0.0108(2) 0.0068(2)
F1 0.0905(14) 0.0474(11) 0.0996(15) -0.0133(10) 0.0320(12) 0.0349(10)
F2 0.0729(12) 0.0566(10) 0.0424(9) -0.0134(8) 0.0293(9) -0.0096(9)
F3 0.0547(11) 0.0602(11) 0.0794(13) -0.0352(10) 0.0116(9) -0.0168(9)
S2 0.0298(3) 0.0484(4) 0.0273(3) 0.0099(3) 0.0089(2) 0.0080(3)
F4 0.0431(9) 0.0656(11) 0.0651(11) -0.0110(9) 0.0290(8) -0.0072(8)
F5 0.0412(10) 0.169(2) 0.0403(10) 0.0335(12) -0.0049(8) 0.0041(12)
F6 0.0479(10) 0.0477(11) 0.0974(15) -0.0184(10) -0.0068(10) -0.0040(8)
C1 0.0239(11) 0.0340(13) 0.0305(12) -0.0081(10) 0.0115(9) 0.0004(9)
C2 0.0226(11) 0.0259(11) 0.0236(11) 0.0011(9) 0.0081(9) 0.0016(9)
C3 0.0244(11) 0.0297(12) 0.0301(12) -0.0007(10) 0.0116(9) 0.0049(9)
C4 0.0197(11) 0.0340(13) 0.0351(13) 0.0066(10) 0.0111(10) 0.0048(9)
C5 0.0208(10) 0.0272(12) 0.0265(11) 0.0068(9) 0.0060(9) 0.0017(9)
C6 0.0202(11) 0.0401(14) 0.0319(13) 0.0025(11) 0.0048(9) -0.0039(10)
C7 0.0316(13) 0.0401(14) 0.0319(13) -0.0059(11) 0.0072(10) -0.0113(11)
C8 0.0339(13) 0.0347(13) 0.0393(14) -0.0092(11) 0.0149(11) -0.0047(11)
C9 0.0229(11) 0.0341(13) 0.0359(13) -0.0054(10) 0.0122(10) -0.0031(9)
C10 0.0205(10) 0.0268(11) 0.0226(11) 0.0014(9) 0.0056(8) -0.0019(9)
C11 0.0271(12) 0.0216(11) 0.0365(13) -0.0013(10) 0.0039(10) 0.0055(9)
C12 0.0200(10) 0.0229(11) 0.0282(11) 0.0031(9) 0.0051(9) 0.0001(8)
C13 0.0300(12) 0.0290(12) 0.0374(14) 0.0069(10) 0.0073(10) 0.0076(10)
C14 0.0317(13) 0.0370(14) 0.0382(14) 0.0140(11) 0.0006(11) 0.0074(11)
C15 0.0273(12) 0.0351(13) 0.0276(12) 0.0089(10) 0.0024(10) -0.0025(10)
C16 0.0430(15) 0.0522(17) 0.0260(13) 0.0083(12) -0.0045(11) -0.0014(13)
C17 0.0572(18) 0.0538(18) 0.0233(13) -0.0025(12) -0.0036(12) -0.0068(14)
C18 0.0504(16) 0.0402(15) 0.0364(14) -0.0067(12) 0.0059(12) 0.0015(13)
C19 0.0328(13) 0.0337(13) 0.0281(12) -0.0011(10) 0.0004(10) 0.0028(10)
C20 0.0219(11) 0.0277(11) 0.0242(11) 0.0036(9) 0.0035(9) -0.0021(9)
C21 0.0234(11) 0.0257(11) 0.0284(12) -0.0091(9) 0.0045(9) -0.0030(9)
C22 0.0217(10) 0.0232(11) 0.0236(11) 0.0010(9) 0.0032(9) 0.0015(8)
C23 0.0279(12) 0.0287(12) 0.0254(12) -0.0059(9) 0.0015(9) -0.0052(9)
C24 0.0208(11) 0.0323(12) 0.0303(12) 0.0008(10) 0.0001(9) -0.0072(9)
C25 0.0223(11) 0.0245(11) 0.0257(11) 0.0057(9) 0.0028(9) 0.0008(9)
C26 0.0260(12) 0.0345(13) 0.0360(13) 0.0049(11) 0.0095(10) -0.0046(10)
C27 0.0386(14) 0.0410(15) 0.0417(15) 0.0018(12) 0.0234(12) -0.0021(11)
C28 0.0445(15) 0.0315(13) 0.0349(13) -0.0025(11) 0.0179(11) -0.0041(11)
C29 0.0317(12) 0.0238(11) 0.0298(12) -0.0008(9) 0.0110(10) -0.0036(9)
C30 0.0230(11) 0.0215(11) 0.0245(11) 0.0058(9) 0.0055(9) 0.0034(8)
C31 0.0390(15) 0.0280(13) 0.0560(17) -0.0091(12) 0.0128(13) 0.0032(11)
C32 0.0351(14) 0.0544(17) 0.0274(13) 0.0064(12) 0.0029(11) 0.0053(12)

loop_
_atom_type_symbol
_atom_type_description
_atom_type_scat_dispersion_real
_atom_type_scat_dispersion_imag
_atom_type_scat_source
C C 0.0033 0.0016 'International Tables Vol C Tables 4.2.6.8 and 6.1.1.4'
H H 0.0000 0.0000 'International Tables Vol C Tables 4.2.6.8 and 6.1.1.4'
N N 0.0061 0.0033 'International Tables Vol C Tables 4.2.6.8 and 6.1.1.4'
O O 0.0106 0.0060 'International Tables Vol C Tables 4.2.6.8 and 6.1.1.4'
F F 0.0171 0.0103 'International Tables Vol C Tables 4.2.6.8 and 6.1.1.4'
S S 0.1246 0.1234 'International Tables Vol C Tables 4.2.6.8 and 6.1.1.4'
Fe Fe 0.3463 0.8444 'International Tables Vol C Tables 4.2.6.8 and 6.1.1.4'

loop_
_geom_angle_atom_site_label_1
_geom_angle_atom_site_label_2
_geom_angle_atom_site_label_3
_geom_angle
O1 Fe1 N4 172.98(6)
O1 Fe1 N3 100.64(6)
N4 Fe1 N3 75.52(6)
O1 Fe1 O4 86.16(6)
N4 Fe1 O4 87.80(6)
N3 Fe1 O4 87.79(6)
O1 Fe1 N1 105.36(6)
N4 Fe1 N1 78.55(6)
N3 Fe1 N1 153.99(6)
O4 Fe1 N1 93.24(6)
O1 Fe1 N2 106.13(6)
N4 Fe1 N2 80.02(7)
N3 Fe1 N2 91.12(6)
O4 Fe1 N2 167.65(6)
N1 Fe1 N2 82.40(6)
C2 N1 C10 118.48(18)
C2 N1 Fe1 112.03(13)
C10 N1 Fe1 127.06(14)
C12 N2 C20 117.99(18)
C12 N2 Fe1 111.80(14)
C20 N2 Fe1 129.29(14)
C22 N3 C30 118.23(18)
C22 N3 Fe1 112.85(14)
C30 N3 Fe1 128.32(14)
C21 N4 C1 112.28(17)
C21 N4 C11 110.00(17)
C1 N4 C11 111.48(17)
C21 N4 Fe1 106.79(12)
C1 N4 Fe1 106.75(13)
C11 N4 Fe1 109.34(13)
S1 O1 Fe1 140.09(9)
S2 O4 Fe1 166.78(11)
O2 S1 O3 117.94(12)
O2 S1 O1 113.38(10)
O3 S1 O1 113.75(10)
O2 S1 C31 104.06(13)
O3 S1 C31 105.08(11)
O1 S1 C31 99.92(10)
O5 S2 O6 117.00(13)
O5 S2 O4 114.37(12)
O6 S2 O4 113.58(11)
O5 S2 C32 104.18(12)
O6 S2 C32 102.95(13)
O4 S2 C32 102.26(11)
N4 C1 C2 110.19(17)
N4 C1 H1A 109.6
C2 C1 H1A 109.6
N4 C1 H1B 109.6
C2 C1 H1B 109.6
H1A C1 H1B 108.1
N1 C2 C3 123.2(2)
N1 C2 C1 116.56(18)
C3 C2 C1 120.20(19)
C4 C3 C2 119.1(2)
C4 C3 H3A 120.4
C2 C3 H3A 120.4
C3 C4 C5 119.7(2)
C3 C4 H4A 120.1
C5 C4 H4A 120.1
C4 C5 C6 123.1(2)
C4 C5 C10 118.1(2)
C6 C5 C10 118.8(2)
C7 C6 C5 120.8(2)
C7 C6 H6A 119.6
C5 C6 H6A 119.6
C6 C7 C8 120.0(2)
C6 C7 H7A 120.0
C8 C7 H7A 120.0
C9 C8 C7 120.6(2)
C9 C8 H8A 119.7
C7 C8 H8A 119.7
C8 C9 C10 120.6(2)
C8 C9 H9A 119.7
C10 C9 H9A 119.7
N1 C10 C9 119.65(19)
N1 C10 C5 121.26(19)
C9 C10 C5 119.08(19)
N4 C11 C12 114.89(17)
N4 C11 H11A 108.5
C12 C11 H11A 108.5
N4 C11 H11B 108.5
C12 C11 H11B 108.5
H11A C11 H11B 107.5
N2 C12 C13 123.5(2)
N2 C12 C11 119.04(18)
C13 C12 C11 117.4(2)
C14 C13 C12 118.7(2)
C14 C13 H13A 120.6
C12 C13 H13A 120.6
C13 C14 C15 120.5(2)
C13 C14 H14A 119.8
C15 C14 H14A 119.8
C14 C15 C16 123.2(2)
C14 C15 C20 117.6(2)
C16 C15 C20 119.2(2)
C17 C16 C15 120.9(2)
C17 C16 H16A 119.6
C15 C16 H16A 119.6
C16 C17 C18 119.9(2)
C16 C17 H17A 120.0
C18 C17 H17A 120.0
C19 C18 C17 120.7(3)
C19 C18 H18A 119.7
C17 C18 H18A 119.7
C18 C19 C20 120.6(2)
C18 C19 H19A 119.7
C20 C19 H19A 119.7
N2 C20 C19 119.69(19)
N2 C20 C15 121.7(2)
C19 C20 C15 118.6(2)
N4 C21 C22 110.18(17)
N4 C21 H21A 109.6
C22 C21 H21A 109.6
N4 C21 H21B 109.6
C22 C21 H21B 109.6
H21A C21 H21B 108.1
N3 C22 C23 123.2(2)
N3 C22 C21 117.01(18)
C23 C22 C21 119.82(19)
C24 C23 C22 119.3(2)
C24 C23 H23A 120.3
C22 C23 H23A 120.3
C23 C24 C25 119.8(2)
C23 C24 H24A 120.1
C25 C24 H24A 120.1
C24 C25 C26 123.2(2)
C24 C25 C30 117.80(19)
C26 C25 C30 118.9(2)
C27 C26 C25 120.5(2)
C27 C26 H26A 119.8
C25 C26 H26A 119.8
C26 C27 C28 120.4(2)
C26 C27 H27A 119.8
C28 C27 H27A 119.8
C29 C28 C27 120.6(2)
C29 C28 H28A 119.7
C27 C28 H28A 119.7
C28 C29 C30 120.4(2)
C28 C29 H29A 119.8
C30 C29 H29A 119.8
N3 C30 C29 119.29(19)
N3 C30 C25 121.48(19)
C29 C30 C25 119.2(2)
F1 C31 F2 108.0(2)
F1 C31 F3 108.3(2)
F2 C31 F3 107.3(2)
F1 C31 S1 111.2(2)
F2 C31 S1 111.54(17)
F3 C31 S1 110.32(18)
F5 C32 F4 106.6(2)
F5 C32 F6 108.5(2)
F4 C32 F6 106.8(2)
F5 C32 S2 111.38(19)
F4 C32 S2 112.03(19)
F6 C32 S2 111.32(18)

loop_
_geom_bond_atom_site_label_1
_geom_bond_atom_site_label_2
_geom_bond_distance
Fe1 O1 2.0450(14)
Fe1 N4 2.1748(17)
Fe1 N3 2.1954(17)
Fe1 O4 2.1965(15)
Fe1 N1 2.2155(17)
Fe1 N2 2.2308(17)
N1 C2 1.326(3)
N1 C10 1.381(3)
N2 C12 1.325(3)
N2 C20 1.382(3)
N3 C22 1.325(3)
N3 C30 1.381(3)
N4 C21 1.481(3)
N4 C1 1.482(3)
N4 C11 1.484(3)
O1 S1 1.4657(15)
O5 S2 1.425(2)
O2 S1 1.4224(17)
O3 S1 1.4241(17)
O4 S2 1.4487(16)
O6 S2 1.4338(19)
S1 C31 1.824(3)
F1 C31 1.314(3)
F2 C31 1.327(3)
F3 C31 1.328(3)
S2 C32 1.833(3)
F4 C32 1.321(3)
F5 C32 1.316(3)
F6 C32 1.324(3)
C1 C2 1.513(3)
C1 H1A 0.9900
C1 H1B 0.9900
C2 C3 1.408(3)
C3 C4 1.367(3)
C3 H3A 0.9500
C4 C5 1.409(3)
C4 H4A 0.9500
C5 C6 1.414(3)
C5 C10 1.421(3)
C6 C7 1.361(3)
C6 H6A 0.9500
C7 C8 1.410(3)
C7 H7A 0.9500
C8 C9 1.367(3)
C8 H8A 0.9500
C9 C10 1.404(3)
C9 H9A 0.9500
C11 C12 1.502(3)
C11 H11A 0.9900
C11 H11B 0.9900
C12 C13 1.410(3)
C13 C14 1.358(3)
C13 H13A 0.9500
C14 C15 1.406(3)
C14 H14A 0.9500
C15 C16 1.411(3)
C15 C20 1.417(3)
C16 C17 1.355(4)
C16 H16A 0.9500
C17 C18 1.407(4)
C17 H17A 0.9500
C18 C19 1.364(3)
C18 H18A 0.9500
C19 C20 1.408(3)
C19 H19A 0.9500
C21 C22 1.517(3)
C21 H21A 0.9900
C21 H21B 0.9900
C22 C23 1.406(3)
C23 C24 1.359(3)
C23 H23A 0.9500
C24 C25 1.411(3)
C24 H24A 0.9500
C25 C26 1.415(3)
C25 C30 1.417(3)
C26 C27 1.362(3)
C26 H26A 0.9500
C27 C28 1.403(3)
C27 H27A 0.9500
C28 C29 1.366(3)
C28 H28A 0.9500
C29 C30 1.407(3)
C29 H29A 0.9500

loop_
_geom_torsion_atom_site_label_1
_geom_torsion_atom_site_label_2
_geom_torsion_atom_site_label_3
_geom_torsion_atom_site_label_4
_geom_torsion
O1 Fe1 N1 C2 169.11(14)
N4 Fe1 N1 C2 -4.89(14)
N3 Fe1 N1 C2 -9.4(2)
O4 Fe1 N1 C2 82.21(15)
N2 Fe1 N1 C2 -86.18(15)
O1 Fe1 N1 C10 -29.05(18)
N4 Fe1 N1 C10 156.95(18)
N3 Fe1 N1 C10 152.46(16)
O4 Fe1 N1 C10 -115.96(17)
N2 Fe1 N1 C10 75.66(17)
O1 Fe1 N2 C12 -178.28(13)
N4 Fe1 N2 C12 -1.78(14)
N3 Fe1 N2 C12 -76.87(14)
O4 Fe1 N2 C12 7.9(4)
N1 Fe1 N2 C12 77.86(14)
O1 Fe1 N2 C20 13.11(19)
N4 Fe1 N2 C20 -170.39(18)
N3 Fe1 N2 C20 114.52(18)
O4 Fe1 N2 C20 -160.7(3)
N1 Fe1 N2 C20 -90.75(18)
O1 Fe1 N3 C22 -146.79(14)
N4 Fe1 N3 C22 27.18(14)
O4 Fe1 N3 C22 -61.12(14)
N1 Fe1 N3 C22 31.7(2)
N2 Fe1 N3 C22 106.57(14)
O1 Fe1 N3 C30 24.08(18)
N4 Fe1 N3 C30 -161.95(18)
O4 Fe1 N3 C30 109.75(17)
N1 Fe1 N3 C30 -157.40(16)
N2 Fe1 N3 C30 -82.56(17)
O1 Fe1 N4 C21 21.4(6)
N3 Fe1 N4 C21 -36.20(13)
O4 Fe1 N4 C21 52.08(13)
N1 Fe1 N4 C21 145.83(14)
N2 Fe1 N4 C21 -129.99(14)
O1 Fe1 N4 C1 -98.9(5)
N3 Fe1 N4 C1 -156.50(14)
O4 Fe1 N4 C1 -68.22(13)
N1 Fe1 N4 C1 25.54(13)
N2 Fe1 N4 C1 109.72(14)
O1 Fe1 N4 C11 140.3(5)
N3 Fe1 N4 C11 82.78(14)
O4 Fe1 N4 C11 171.06(14)
N1 Fe1 N4 C11 -95.19(14)
N2 Fe1 N4 C11 -11.01(13)
N4 Fe1 O1 S1 22.0(6)
N3 Fe1 O1 S1 78.21(15)
O4 Fe1 O1 S1 -8.81(14)
N1 Fe1 O1 S1 -101.11(15)
N2 Fe1 O1 S1 172.52(14)
O1 Fe1 O4 S2 -137.2(5)
N4 Fe1 O4 S2 46.4(5)
N3 Fe1 O4 S2 122.0(5)
N1 Fe1 O4 S2 -32.0(5)
N2 Fe1 O4 S2 36.9(7)
Fe1 O1 S1 O2 79.56(18)
Fe1 O1 S1 O3 -58.85(17)
Fe1 O1 S1 C31 -170.30(15)
Fe1 O4 S2 O5 109.6(5)
Fe1 O4 S2 O6 -28.3(5)
Fe1 O4 S2 C32 -138.5(5)
C21 N4 C1 C2 -158.51(18)
C11 N4 C1 C2 77.5(2)
Fe1 N4 C1 C2 -41.8(2)
C10 N1 C2 C3 0.1(3)
Fe1 N1 C2 C3 163.65(17)
C10 N1 C2 C1 178.63(19)
Fe1 N1 C2 C1 -17.8(2)
N4 C1 C2 N1 41.5(3)
N4 C1 C2 C3 -139.9(2)
N1 C2 C3 C4 -2.0(3)
C1 C2 C3 C4 179.5(2)
C2 C3 C4 C5 1.3(3)
C3 C4 C5 C6 -179.0(2)
C3 C4 C5 C10 1.1(3)
C4 C5 C6 C7 -176.9(2)
C10 C5 C6 C7 3.0(3)
C5 C6 C7 C8 0.0(4)
C6 C7 C8 C9 -2.1(4)
C7 C8 C9 C10 1.0(4)
C2 N1 C10 C9 -176.5(2)
Fe1 N1 C10 C9 22.6(3)
C2 N1 C10 C5 2.5(3)
Fe1 N1 C10 C5 -158.35(15)
C8 C9 C10 N1 -179.0(2)
C8 C9 C10 C5 2.0(3)
C4 C5 C10 N1 -3.1(3)
C6 C5 C10 N1 177.0(2)
C4 C5 C10 C9 175.9(2)
C6 C5 C10 C9 -4.0(3)
C21 N4 C11 C12 138.90(19)
C1 N4 C11 C12 -95.9(2)
Fe1 N4 C11 C12 21.9(2)
C20 N2 C12 C13 1.7(3)
Fe1 N2 C12 C13 -168.35(17)
C20 N2 C12 C11 -174.90(19)
Fe1 N2 C12 C11 15.1(2)
N4 C11 C12 N2 -26.0(3)
N4 C11 C12 C13 157.23(19)
N2 C12 C13 C14 0.3(3)
C11 C12 C13 C14 177.0(2)
C12 C13 C14 C15 -2.0(4)
C13 C14 C15 C16 -178.3(2)
C13 C14 C15 C20 1.6(3)
C14 C15 C16 C17 178.2(2)
C20 C15 C16 C17 -1.7(4)
C15 C16 C17 C18 0.4(4)
C16 C17 C18 C19 1.7(4)
C17 C18 C19 C20 -2.5(4)
C12 N2 C20 C19 177.5(2)
Fe1 N2 C20 C19 -14.5(3)
C12 N2 C20 C15 -2.1(3)
Fe1 N2 C20 C15 165.95(15)
C18 C19 C20 N2 -178.4(2)
C18 C19 C20 C15 1.2(4)
C14 C15 C20 N2 0.5(3)
C16 C15 C20 N2 -179.6(2)
C14 C15 C20 C19 -179.0(2)
C16 C15 C20 C19 0.9(3)
C1 N4 C21 C22 157.96(18)
C11 N4 C21 C22 -77.3(2)
Fe1 N4 C21 C22 41.28(19)
C30 N3 C22 C23 -4.2(3)
Fe1 N3 C22 C23 167.66(17)
C30 N3 C22 C21 176.36(18)
Fe1 N3 C22 C21 -11.8(2)
N4 C21 C22 N3 -20.3(3)
N4 C21 C22 C23 160.22(19)
N3 C22 C23 C24 1.8(3)
C21 C22 C23 C24 -178.8(2)
C22 C23 C24 C25 2.7(3)
C23 C24 C25 C26 174.1(2)
C23 C24 C25 C30 -4.5(3)
C24 C25 C26 C27 -178.8(2)
C30 C25 C26 C27 -0.3(3)
C25 C26 C27 C28 -0.2(4)
C26 C27 C28 C29 0.3(4)
C27 C28 C29 C30 0.0(4)
C22 N3 C30 C29 -174.93(19)
Fe1 N3 C30 C29 14.6(3)
C22 N3 C30 C25 2.2(3)
Fe1 N3 C30 C25 -168.23(15)
C28 C29 C30 N3 176.8(2)
C28 C29 C30 C25 -0.4(3)
C24 C25 C30 N3 2.1(3)
C26 C25 C30 N3 -176.58(19)
C24 C25 C30 C29 179.2(2)
C26 C25 C30 C29 0.6(3)
O2 S1 C31 F1 -60.0(2)
O3 S1 C31 F1 64.6(2)
O1 S1 C31 F1 -177.33(19)
O2 S1 C31 F2 179.34(18)
O3 S1 C31 F2 -56.1(2)
O1 S1 C31 F2 62.01(19)
O2 S1 C31 F3 60.2(2)
O3 S1 C31 F3 -175.25(18)
O1 S1 C31 F3 -57.2(2)
O5 S2 C32 F5 -53.1(2)
O6 S2 C32 F5 69.5(2)
O4 S2 C32 F5 -172.4(2)
O5 S2 C32 F4 66.2(2)
O6 S2 C32 F4 -171.23(19)
O4 S2 C32 F4 -53.2(2)
O5 S2 C32 F6 -174.26(19)
O6 S2 C32 F6 -51.7(2)
O4 S2 C32 F6 66.4(2)
